data_2238115
loop_
_publ_author_name
'Geiger, David K.'
'Geiger, H. Cristina'
'Szczesniak, Laura M.'

_publ_section_title
;
 Thiophene-2-carbaldehyde azine
;
_journal_coeditor_code ZP2003
_journal_issue 6
_journal_name_full 'Acta Crystallographica Section E'
_journal_page_first o916
_journal_paper_doi 10.1107/S1600536813013275
_journal_volume 69
_journal_year 2013
_chemical_formula_iupac 'C10 H8 N2 S2'
_chemical_formula_moiety 'C10 H8 N2 S2'
_chemical_formula_sum 'C10 H8 N2 S2'
_chemical_formula_weight 220.30
_chemical_melting_point 420
_chemical_name_common
;
Thiophene-2-carbaldehyde azine
;
_chemical_name_systematic
;
(1<i>E</i>,2<i>E</i>)-Bis[(thiophen-2-yl)methylidene]hydrazine
;
_space_group_crystal_system monoclinic
_space_group_IT_number 14
_space_group_name_Hall '-P 2yn'
_space_group_name_H-M_alt 'P 1 21/n 1'
_symmetry_space_group_name_Hall '-P 2yn'
_symmetry_space_group_name_H-M 'P 1 21/n 1'
_atom_sites_solution_hydrogens geom
_atom_sites_solution_primary direct
_atom_sites_solution_secondary difmap
_cell_angle_alpha 90
_cell_angle_beta 100.850(9)
_cell_angle_gamma 90
_cell_formula_units_Z 4
_cell_length_a 9.681(2)
_cell_length_b 11.399(3)
_cell_length_c 9.694(2)
_cell_measurement_reflns_used 1222
_cell_measurement_temperature 200.(2)
_cell_measurement_theta_max 21.4482
_cell_measurement_theta_min 2.7848
_cell_volume 1050.6(4)
_computing_cell_refinement 'SAINT (Bruker, 2010)'
_computing_data_collection 'APEX2 (Bruker, 2010)'
_computing_data_reduction 'SAINT (Bruker, 2010)'
_computing_molecular_graphics 'PLATON (Spek, 2009) and Mercury (Macrae <i>et al.</i>, 2008)'
_computing_publication_material 'publCIF (Westrip, 2010)'
_computing_structure_refinement 'SHELXL97 (Sheldrick, 2008)'
_computing_structure_solution 'SHELXS97 (Sheldrick, 2008)'
_diffrn_ambient_temperature 200.(2)
_diffrn_detector_area_resol_mean 8.3330
_diffrn_measured_fraction_theta_full 0.986
_diffrn_measured_fraction_theta_max 0.986
_diffrn_measurement_device_type 'Bruker SMART X2S CCD'
_diffrn_measurement_method '\w scans'
_diffrn_radiation_monochromator 'doubly curved silicon crystal'
_diffrn_radiation_type MoK\a
_diffrn_radiation_wavelength 0.71073
_diffrn_reflns_av_R_equivalents 0.0730
_diffrn_reflns_av_sigmaI/netI 0.0753
_diffrn_reflns_limit_h_max 11
_diffrn_reflns_limit_h_min -11
_diffrn_reflns_limit_k_max 13
_diffrn_reflns_limit_k_min -12
_diffrn_reflns_limit_l_max 11
_diffrn_reflns_limit_l_min -11
_diffrn_reflns_number 7000
_diffrn_reflns_theta_full 25.35
_diffrn_reflns_theta_max 25.35
_diffrn_reflns_theta_min 1.79
_exptl_absorpt_coefficient_mu 0.466
_exptl_absorpt_correction_T_max 0.91
_exptl_absorpt_correction_T_min 0.69
_exptl_absorpt_correction_type multi-scan
_exptl_absorpt_process_details '(SADABS; Bruker, 2010)'
_exptl_crystal_colour yellow
_exptl_crystal_density_diffrn 1.393
_exptl_crystal_density_method 'not measured'
_exptl_crystal_description prism
_exptl_crystal_F_000 456
_exptl_crystal_size_max 0.500
_exptl_crystal_size_mid 0.200
_exptl_crystal_size_min 0.200
_refine_diff_density_max 0.609
_refine_diff_density_min -0.284
_refine_ls_extinction_method none
_refine_ls_goodness_of_fit_ref 0.991
_refine_ls_hydrogen_treatment constr
_refine_ls_matrix_type full
_refine_ls_number_parameters 128
_refine_ls_number_reflns 1890
_refine_ls_number_restraints 0
_refine_ls_restrained_S_all 0.991
_refine_ls_R_factor_all 0.0860
_refine_ls_R_factor_gt 0.0591
_refine_ls_shift/su_max 0.000
_refine_ls_shift/su_mean 0.000
_refine_ls_structure_factor_coef Fsqd
_refine_ls_weighting_details 'calc w=1/[\s^2^(Fo^2^)+(0.0825P)^2^+0.0000P] where P=(Fo^2^+2Fc^2^)/3'
_refine_ls_weighting_scheme calc
_refine_ls_wR_factor_gt 0.1377
_refine_ls_wR_factor_ref 0.1557
_reflns_number_gt 1349
_reflns_number_total 1890
_reflns_threshold_expression I>2\s(I)
_cod_data_source_file zp2003.cif
_cod_data_source_block I
_cod_original_cell_volume 1050.6(5)
_cod_database_code 2238115
_cod_database_fobs_code 2238115

loop_
_space_group_symop_operation_xyz
'x, y, z'
'-x+1/2, y+1/2, -z+1/2'
'-x, -y, -z'
'x-1/2, -y-1/2, z-1/2'

loop_
_atom_site_type_symbol
_atom_site_label
_atom_site_fract_x
_atom_site_fract_y
_atom_site_fract_z
_atom_site_U_iso_or_equiv
_atom_site_adp_type
_atom_site_calc_flag
_atom_site_refinement_flags
_atom_site_occupancy
S S1 -0.15035(15) 0.24362(18) -0.24483(16) 0.0462(4) Uani d . 1
S S2 -0.25404(15) 0.26513(11) 0.35231(15) 0.0486(5) Uani d . 1
N N1 -0.0295(4) 0.0438(3) -0.0474(4) 0.0442(12) Uani d . 1
N N2 -0.0495(4) 0.4567(3) 0.4718(4) 0.0446(13) Uani d . 1
C C1 -0.0425(5) 0.1418(4) 0.0133(5) 0.0432(14) Uani d . 1
H H1 -0.0153 0.147 0.1125 0.052 Uiso calc R 1
C C2 -0.0969(5) 0.2439(3) -0.0643(6) 0.0361(13) Uani d . 1
C C3 -0.1093(6) 0.3536(4) -0.0119(6) 0.0484(14) Uani d . 1
H H3 -0.084 0.3726 0.085 0.058 Uiso calc R 1
C C4 -0.1644(5) 0.4370(4) -0.1182(6) 0.0540(15) Uani d . 1
H H4 -0.1815 0.5171 -0.1002 0.065 Uiso calc R 1
C C5 -0.1889(6) 0.3885(4) -0.2458(6) 0.0519(15) Uani d . 1
H H5 -0.2244 0.4312 -0.3291 0.062 Uiso calc R 1
C C6 0.0080(5) 0.3572(4) 0.4585(5) 0.0395(13) Uani d . 1
H H6 0.1073 0.35 0.4843 0.047 Uiso calc R 1
C C7 -0.0737(5) 0.2566(4) 0.4056(5) 0.0340(13) Uani d . 1
C C8 -0.0274(6) 0.1447(4) 0.3957(6) 0.0505(15) Uani d . 1
H H8 0.0683 0.122 0.4225 0.061 Uiso calc R 1
C C9 -0.1364(6) 0.0664(4) 0.3416(5) 0.0572(16) Uani d . 1
H H9 -0.1225 -0.0147 0.3265 0.069 Uiso calc R 1
C C10 -0.2655(6) 0.1210(4) 0.3131(6) 0.0570(16) Uani d . 1
H H10 -0.3511 0.082 0.2757 0.068 Uiso calc R 1

loop_
_atom_site_aniso_label
_atom_site_aniso_U_11
_atom_site_aniso_U_22
_atom_site_aniso_U_33
_atom_site_aniso_U_12
_atom_site_aniso_U_13
_atom_site_aniso_U_23
S1 0.0523(12) 0.0503(7) 0.0336(10) -0.0004(5) 0.0017(7) 0.0045(5)
S2 0.0389(11) 0.0509(7) 0.0543(13) -0.0039(6) 0.0041(7) 0.0047(6)
N1 0.048(3) 0.039(2) 0.043(3) -0.0068(19) 0.002(2) 0.0083(19)
N2 0.040(3) 0.040(2) 0.053(3) -0.0068(17) 0.009(2) 0.0027(19)
C1 0.055(4) 0.039(2) 0.037(3) -0.008(2) 0.015(3) 0.003(2)
C2 0.028(3) 0.044(2) 0.037(3) -0.0046(19) 0.007(2) 0.004(2)
C3 0.055(4) 0.045(2) 0.047(3) 0.000(3) 0.017(3) 0.001(3)
C4 0.047(4) 0.041(3) 0.075(4) -0.001(2) 0.016(3) 0.002(3)
C5 0.041(3) 0.053(3) 0.061(4) 0.004(2) 0.007(3) 0.015(3)
C6 0.037(3) 0.042(3) 0.041(3) 0.001(2) 0.010(2) 0.001(2)
C7 0.030(3) 0.041(2) 0.032(3) 0.0031(19) 0.010(2) 0.005(2)
C8 0.045(3) 0.046(3) 0.065(4) 0.002(2) 0.022(3) -0.002(3)
C9 0.083(5) 0.040(3) 0.054(4) -0.004(3) 0.026(3) -0.004(2)
C10 0.071(4) 0.051(3) 0.048(4) -0.027(3) 0.007(3) 0.000(3)

loop_
_atom_type_symbol
_atom_type_description
_atom_type_scat_dispersion_real
_atom_type_scat_dispersion_imag
_atom_type_scat_source
C C 0.0033 0.0016 'International Tables Vol C Tables 4.2.6.8 and 6.1.1.4'
H H 0.0000 0.0000 'International Tables Vol C Tables 4.2.6.8 and 6.1.1.4'
N N 0.0061 0.0033 'International Tables Vol C Tables 4.2.6.8 and 6.1.1.4'
S S 0.1246 0.1234 'International Tables Vol C Tables 4.2.6.8 and 6.1.1.4'

loop_
_geom_angle_atom_site_label_1
_geom_angle_atom_site_label_2
_geom_angle_atom_site_label_3
_geom_angle_site_symmetry_3
_geom_angle
C5 S1 C2 . 91.6(3)
C10 S2 C7 . 91.9(3)
C1 N1 N1 3 112.6(5)
C6 N2 N2 3_566 112.5(5)
N1 C1 C2 . 121.8(5)
N1 C1 H1 . 119.1
C2 C1 H1 . 119.1
C3 C2 C1 . 126.8(5)
C3 C2 S1 . 110.4(4)
C1 C2 S1 . 122.7(3)
C2 C3 C4 . 112.9(5)
C2 C3 H3 . 123.6
C4 C3 H3 . 123.6
C5 C4 C3 . 111.7(5)
C5 C4 H4 . 124.1
C3 C4 H4 . 124.1
C4 C5 S1 . 113.5(4)
C4 C5 H5 . 123.3
S1 C5 H5 . 123.3
N2 C6 C7 . 121.6(5)
N2 C6 H6 . 119.2
C7 C6 H6 . 119.2
C8 C7 C6 . 127.5(5)
C8 C7 S2 . 111.1(4)
C6 C7 S2 . 121.4(3)
C7 C8 C9 . 112.8(5)
C7 C8 H8 . 123.6
C9 C8 H8 . 123.6
C10 C9 C8 . 112.2(5)
C10 C9 H9 . 123.9
C8 C9 H9 . 123.9
C9 C10 S2 . 112.1(4)
C9 C10 H10 . 124.0
S2 C10 H10 . 124.0

loop_
_geom_bond_atom_site_label_1
_geom_bond_atom_site_label_2
_geom_bond_site_symmetry_2
_geom_bond_distance
S1 C5 . 1.693(5)
S1 C2 . 1.729(6)
S2 C10 . 1.685(5)
S2 C7 . 1.728(5)
N1 C1 . 1.280(5)
N1 N1 3 1.402(7)
N2 C6 . 1.281(5)
N2 N2 3_566 1.412(7)
C1 C2 . 1.431(6)
C1 H1 . 0.95
C2 C3 . 1.364(6)
C3 C4 . 1.429(7)
C3 H3 . 0.95
C4 C5 . 1.335(7)
C4 H4 . 0.95
C5 H5 . 0.95
C6 C7 . 1.432(6)
C6 H6 . 0.95
C7 C8 . 1.361(6)
C8 C9 . 1.406(7)
C8 H8 . 0.95
C9 C10 . 1.377(7)
C9 H9 . 0.95
C10 H10 . 0.95

loop_
_geom_hbond_atom_site_label_D
_geom_hbond_atom_site_label_H
_geom_hbond_atom_site_label_A
_geom_hbond_site_symmetry_A
_geom_hbond_distance_DH
_geom_hbond_distance_HA
_geom_hbond_distance_DA
_geom_hbond_angle_DHA
_geom_hbond_publ_flag
C1 H1 C8 . 0.95 2.77 3.683(7) 161.4 y
C1 H1 C9 . 0.95 2.85 3.576(7) 133.8 y
C8 H8 C4 4_666 0.95 2.77 3.663(7) 156.3 y
